data_7232807
loop_
_publ_author_name
'Ruiz, Cristina'
'Garc\'ia-Valdivia, Antonio A.'
'Fern\'andez, Bel\'en'
'Cepeda, Javier'
'Oyarzabal, Itziar'
'Abas, Elisa'
'Laguna, Mariano'
'Garc\'ia, Jose Angel'
'Fern\'andez, Ignacio'
'San Sebastian, Eider'
'Rodr\'iguez-Di\'eguez, Antonio'

_publ_section_title
;
 Multifunctional coordination compounds based on lanthanide ions and
 5-bromonicotinic acid: magnetic, luminescence and anti-cancer properties
;
_journal_issue 25
_journal_name_full CrystEngComm
_journal_page_first 3881
_journal_paper_doi 10.1039/C9CE00292H
_journal_volume 21
_journal_year 2019
_chemical_formula_sum 'C18 H17 Br3 Dy N3 O10'
_chemical_formula_weight 837.57
_chemical_name_systematic
;
[tetraaqua(5-bromonicotinato-k2O,O')bis(5-bromonicotinato-kO)dysprosium(III)] 
;
_space_group_crystal_system triclinic
_space_group_IT_number 2
_space_group_name_Hall '-P 1'
_space_group_name_H-M_alt 'P -1'
_symmetry_space_group_name_Hall '-P 1'
_symmetry_space_group_name_H-M 'P -1'
_atom_sites_solution_hydrogens mixed
_audit_creation_method SHELXL-2016/6
_audit_update_record
;
2018-12-26 deposited with the CCDC.    2019-05-21 downloaded from the CCDC.
;
_cell_angle_alpha 82.162(2)
_cell_angle_beta 87.933(2)
_cell_angle_gamma 72.310(2)
_cell_formula_units_Z 2
_cell_length_a 7.4580(4)
_cell_length_b 10.6630(6)
_cell_length_c 15.6770(7)
_cell_measurement_reflns_used 31777
_cell_measurement_temperature 100(2)
_cell_measurement_theta_max 28.784
_cell_measurement_theta_min 2.487
_cell_volume 1176.64(11)
_computing_cell_refinement 'Bruker SAINT'
_computing_data_collection 'Bruker APEX2'
_computing_data_reduction 'Bruker SAINT'
_computing_molecular_graphics 'Bruker SHELXTL'
_computing_publication_material 'Bruker SHELXTL'
_computing_structure_refinement 'SHELXL-2016/6 (Sheldrick, 2016)'
_computing_structure_solution 'SHELXS-97 (Sheldrick 2008)'
_diffrn_ambient_temperature 100(2)
_diffrn_measured_fraction_theta_full 0.999
_diffrn_measured_fraction_theta_max 0.996
_diffrn_measurement_device_type 'Bruker Venture'
_diffrn_measurement_method \w
_diffrn_radiation_monochromator graphite
_diffrn_radiation_source 'fine-focus sealed tube'
_diffrn_radiation_type MoK\a
_diffrn_radiation_wavelength 0.71073
_diffrn_reflns_av_R_equivalents 0.0787
_diffrn_reflns_av_unetI/netI 0.0479
_diffrn_reflns_Laue_measured_fraction_full 0.999
_diffrn_reflns_Laue_measured_fraction_max 0.996
_diffrn_reflns_limit_h_max 10
_diffrn_reflns_limit_h_min -10
_diffrn_reflns_limit_k_max 14
_diffrn_reflns_limit_k_min -14
_diffrn_reflns_limit_l_max 20
_diffrn_reflns_limit_l_min -21
_diffrn_reflns_number 37807
_diffrn_reflns_point_group_measured_fraction_full 0.999
_diffrn_reflns_point_group_measured_fraction_max 0.996
_diffrn_reflns_theta_full 25.242
_diffrn_reflns_theta_max 28.759
_diffrn_reflns_theta_min 2.551
_diffrn_standards_decay_% 0
_diffrn_standards_interval_count 0
_diffrn_standards_interval_time 0
_diffrn_standards_number 0
_exptl_absorpt_coefficient_mu 8.329
_exptl_absorpt_correction_T_max 0.7458
_exptl_absorpt_correction_T_min 0.6211
_exptl_absorpt_correction_type multi-scan
_exptl_absorpt_process_details 'SADABS 2014/5'
_exptl_crystal_colour colourless
_exptl_crystal_density_diffrn 2.364
_exptl_crystal_density_method none
_exptl_crystal_description 'rectangular plate'
_exptl_crystal_F_000 794
_exptl_crystal_preparation 'Magnetic properties,Luminescent'
_exptl_crystal_size_max 0.11
_exptl_crystal_size_mid 0.08
_exptl_crystal_size_min 0.02
_refine_diff_density_max 0.662
_refine_diff_density_min -0.699
_refine_diff_density_rms 0.159
_refine_ls_extinction_method none
_refine_ls_goodness_of_fit_ref 1.024
_refine_ls_hydrogen_treatment constr
_refine_ls_matrix_type full
_refine_ls_number_parameters 316
_refine_ls_number_reflns 6083
_refine_ls_number_restraints 0
_refine_ls_restrained_S_all 1.024
_refine_ls_R_factor_all 0.0446
_refine_ls_R_factor_gt 0.0275
_refine_ls_shift/su_max 0.002
_refine_ls_shift/su_mean 0.000
_refine_ls_structure_factor_coef Fsqd
_refine_ls_weighting_details 'w=1/[\s^2^(Fo^2^)+(0.0131P)^2^+0.4076P] where P=(Fo^2^+2Fc^2^)/3'
_refine_ls_weighting_scheme calc
_refine_ls_wR_factor_gt 0.0418
_refine_ls_wR_factor_ref 0.0448
_reflns_Friedel_coverage 0.000
_reflns_number_gt 4961
_reflns_number_total 6083
_reflns_threshold_expression 'I > 2\s(I)'
_cod_data_source_file c9ce00292h2.cif
_cod_data_source_block Compound1
_cod_depositor_comments 'Adding full bibliography for 7232807--7232810.cif.'
_cod_database_code 7232807
_shelx_shelxl_version_number 2016/6
_shelx_space_group_comment
;
The symmetry employed for this shelxl refinement is uniquely defined
by the following loop, which should always be used as a source of
symmetry information in preference to the above space-group names.
They are only intended as comments.
;
_shelxl_version_number 2014-3

loop_
_space_group_symop_operation_xyz
'x, y, z'
'-x, -y, -z'

loop_
_atom_site_label
_atom_site_type_symbol
_atom_site_fract_x
_atom_site_fract_y
_atom_site_fract_z
_atom_site_U_iso_or_equiv
_atom_site_adp_type
_atom_site_occupancy
_atom_site_site_symmetry_order
_atom_site_calc_flag
_atom_site_refinement_flags_posn
_atom_site_refinement_flags_adp
Dy1 Dy 0.15871(2) 0.57579(2) 0.14838(2) 0.00732(4) Uani 1 1 d . .
Br1A Br 0.32575(5) 0.20460(4) 0.56334(2) 0.01908(8) Uani 1 1 d . .
Br1B Br 0.18149(5) 0.00515(4) 0.40465(2) 0.02012(8) Uani 1 1 d . .
Br1C Br -0.38772(5) 1.19053(3) 0.36998(2) 0.01824(8) Uani 1 1 d . .
C2A C -0.2603(4) 0.4479(3) 0.45512(19) 0.0130(7) Uani 1 1 d . .
H2A H -0.3788 0.4977 0.4336 0.016 Uiso 1 1 calc R U
C2B C 0.3915(4) 0.0013(3) 0.12574(19) 0.0146(7) Uani 1 1 d . .
H2B H 0.4314 -0.0014 0.0689 0.018 Uiso 1 1 calc R U
C2C C -0.1229(4) 1.0896(3) 0.1089(2) 0.0145(7) Uani 1 1 d . .
H2C H -0.0723 1.0698 0.0554 0.017 Uiso 1 1 calc R U
C3A C -0.1086(4) 0.4271(3) 0.39870(18) 0.0104(6) Uani 1 1 d . .
C3B C 0.3261(4) 0.1246(3) 0.15569(19) 0.0101(6) Uani 1 1 d . .
C3C C -0.1171(4) 0.9855(3) 0.17343(19) 0.0107(6) Uani 1 1 d . .
C31A C -0.1247(4) 0.4869(3) 0.30501(19) 0.0108(6) Uani 1 1 d . .
C31B C 0.3259(4) 0.2502(3) 0.0975(2) 0.0118(7) Uani 1 1 d . .
C31C C -0.0237(4) 0.8440(3) 0.15943(19) 0.0103(6) Uani 1 1 d . .
C4A C 0.0687(4) 0.3532(3) 0.43066(18) 0.0098(6) Uani 1 1 d . .
H4A H 0.1734 0.3384 0.3950 0.012 Uiso 1 1 calc R U
C4B C 0.2610(4) 0.1290(3) 0.23959(18) 0.0109(6) Uani 1 1 d . .
H4B H 0.2141 0.2094 0.2616 0.013 Uiso 1 1 calc R U
C4C C -0.1949(4) 1.0149(3) 0.25258(19) 0.0121(7) Uani 1 1 d . .
H4C H -0.1929 0.9475 0.2973 0.015 Uiso 1 1 calc R U
C5A C 0.0850(4) 0.3022(3) 0.51676(18) 0.0108(6) Uani 1 1 d . .
C5B C 0.2683(4) 0.0098(3) 0.28971(18) 0.0123(7) Uani 1 1 d . .
C5C C -0.2756(4) 1.1465(3) 0.26353(19) 0.0119(7) Uani 1 1 d . .
C6A C -0.0725(5) 0.3259(3) 0.5691(2) 0.0151(7) Uani 1 1 d . .
H6A H -0.0589 0.2897 0.6268 0.018 Uiso 1 1 calc R U
C6B C 0.3401(4) -0.1080(3) 0.25612(19) 0.0126(7) Uani 1 1 d . .
H6B H 0.3473 -0.1871 0.2912 0.015 Uiso 1 1 calc R U
C6C C -0.2738(4) 1.2450(3) 0.1969(2) 0.0147(7) Uani 1 1 d . .
H6C H -0.3263 1.3334 0.2054 0.018 Uiso 1 1 calc R U
N1A N -0.2437(4) 0.3994(3) 0.53928(16) 0.0155(6) Uani 1 1 d . .
N1B N 0.3997(4) -0.1130(3) 0.17497(17) 0.0156(6) Uani 1 1 d . .
N1C N -0.1983(4) 1.2169(3) 0.12014(17) 0.0158(6) Uani 1 1 d . .
O1A O 0.0299(3) 0.4753(2) 0.26633(13) 0.0124(5) Uani 1 1 d . .
O1B O 0.2764(3) 0.3568(2) 0.13160(14) 0.0167(5) Uani 1 1 d . .
O1C O 0.0105(3) 0.7564(2) 0.22539(13) 0.0158(5) Uani 1 1 d . .
O2A O -0.2833(3) 0.5421(2) 0.27082(13) 0.0162(5) Uani 1 1 d . .
O2B O 0.3769(3) 0.2410(2) 0.02161(13) 0.0170(5) Uani 1 1 d . .
O2C O 0.0202(3) 0.8147(2) 0.08526(13) 0.0151(5) Uani 1 1 d . .
O1W O -0.1556(3) 0.5997(2) 0.11114(12) 0.0121(5) Uani 1 1 d . .
O2W O 0.3635(3) 0.5376(2) 0.27035(13) 0.0174(5) Uani 1 1 d . .
O3W O 0.4209(3) 0.6543(2) 0.10958(13) 0.0127(5) Uani 1 1 d . .
O4W O 0.1757(3) 0.5828(2) -0.00058(13) 0.0190(5) Uani 1 1 d . .
H11W H -0.2298 0.6586 0.0763 0.029 Uiso 1 1 d . U
H12W H -0.2200 0.5939 0.1568 0.029 Uiso 1 1 d . U
H21W H 0.4749 0.5421 0.2698 0.029 Uiso 1 1 d . U
H22W H 0.3315 0.5361 0.3231 0.029 Uiso 1 1 d . U
H31W H 0.4672 0.6737 0.0612 0.029 Uiso 1 1 d . U
H32W H 0.4153 0.7189 0.1371 0.029 Uiso 1 1 d . U
H41W H 0.1655 0.6477 -0.0397 0.029 Uiso 1 1 d . U
H42W H 0.1632 0.5285 -0.0326 0.029 Uiso 1 1 d . U

loop_
_atom_site_aniso_label
_atom_site_aniso_U_11
_atom_site_aniso_U_22
_atom_site_aniso_U_33
_atom_site_aniso_U_23
_atom_site_aniso_U_13
_atom_site_aniso_U_12
Dy1 0.00769(7) 0.00689(8) 0.00697(7) 0.00013(5) 0.00105(5) -0.00215(6)
Br1A 0.01733(17) 0.0212(2) 0.01340(16) 0.00388(14) -0.00354(13) -0.00022(15)
Br1B 0.0306(2) 0.0193(2) 0.01064(15) 0.00000(13) 0.00426(14) -0.00908(16)
Br1C 0.02329(19) 0.01731(19) 0.01282(15) -0.00640(14) 0.00632(13) -0.00299(15)
C2A 0.0122(16) 0.0157(18) 0.0139(15) -0.0010(13) 0.0013(12) -0.0087(14)
C2B 0.0201(18) 0.0161(18) 0.0086(14) -0.0032(13) 0.0027(13) -0.0065(15)
C2C 0.0183(17) 0.0116(18) 0.0114(15) -0.0032(13) 0.0009(13) -0.0007(14)
C3A 0.0150(16) 0.0111(17) 0.0065(14) -0.0008(12) 0.0001(12) -0.0063(13)
C3B 0.0103(15) 0.0091(17) 0.0116(15) 0.0002(12) -0.0018(12) -0.0042(13)
C3C 0.0097(15) 0.0078(16) 0.0148(15) -0.0033(13) -0.0028(12) -0.0020(13)
C31A 0.0125(16) 0.0121(17) 0.0098(14) -0.0011(12) 0.0012(12) -0.0069(13)
C31B 0.0080(15) 0.0122(17) 0.0145(15) -0.0005(13) 0.0007(12) -0.0026(13)
C31C 0.0113(15) 0.0077(17) 0.0122(15) -0.0003(12) -0.0008(12) -0.0037(13)
C4A 0.0119(16) 0.0098(17) 0.0087(14) -0.0012(12) 0.0029(12) -0.0050(13)
C4B 0.0115(16) 0.0100(17) 0.0100(14) -0.0022(12) -0.0003(12) -0.0011(13)
C4C 0.0147(16) 0.0146(18) 0.0082(14) -0.0006(13) 0.0011(12) -0.0065(14)
C5A 0.0120(16) 0.0107(17) 0.0088(14) 0.0014(12) -0.0015(12) -0.0030(13)
C5B 0.0143(16) 0.0172(18) 0.0064(14) -0.0005(13) -0.0006(12) -0.0067(14)
C5C 0.0121(16) 0.0130(18) 0.0100(15) -0.0037(13) 0.0044(12) -0.0022(14)
C6A 0.0201(18) 0.0155(19) 0.0092(15) 0.0000(13) 0.0035(13) -0.0060(15)
C6B 0.0170(17) 0.0101(17) 0.0120(15) 0.0022(13) -0.0019(13) -0.0072(14)
C6C 0.0182(17) 0.0087(17) 0.0170(16) -0.0013(13) 0.0001(13) -0.0039(14)
N1A 0.0159(14) 0.0208(17) 0.0093(13) -0.0019(11) 0.0050(11) -0.0056(13)
N1B 0.0216(15) 0.0096(15) 0.0157(14) -0.0022(11) 0.0013(12) -0.0050(12)
N1C 0.0228(16) 0.0085(15) 0.0141(13) 0.0012(11) 0.0002(12) -0.0028(12)
O1A 0.0079(11) 0.0169(13) 0.0102(10) 0.0043(9) 0.0023(8) -0.0033(10)
O1B 0.0241(13) 0.0059(12) 0.0176(12) -0.0018(9) 0.0038(10) -0.0012(10)
O1C 0.0265(13) 0.0080(12) 0.0080(10) 0.0015(9) -0.0023(9) 0.0013(10)
O2A 0.0074(11) 0.0270(15) 0.0126(11) 0.0022(10) -0.0026(9) -0.0046(10)
O2B 0.0213(13) 0.0181(14) 0.0089(10) 0.0000(9) 0.0029(9) -0.0031(11)
O2C 0.0218(13) 0.0126(13) 0.0095(10) -0.0021(9) 0.0047(9) -0.0035(10)
O1W 0.0087(11) 0.0178(13) 0.0091(10) 0.0020(9) -0.0019(8) -0.0045(10)
O2W 0.0089(11) 0.0301(15) 0.0134(11) 0.0041(10) -0.0012(9) -0.0088(11)
O3W 0.0150(12) 0.0137(13) 0.0112(10) -0.0015(9) 0.0049(9) -0.0079(10)
O4W 0.0402(15) 0.0130(13) 0.0072(10) -0.0021(9) 0.0010(10) -0.0126(12)

loop_
_atom_type_symbol
_atom_type_description
_atom_type_scat_dispersion_real
_atom_type_scat_dispersion_imag
_atom_type_scat_source
C C 0.0033 0.0016 'International Tables Vol C Tables 4.2.6.8 and 6.1.1.4'
H H 0.0000 0.0000 'International Tables Vol C Tables 4.2.6.8 and 6.1.1.4'
N N 0.0061 0.0033 'International Tables Vol C Tables 4.2.6.8 and 6.1.1.4'
O O 0.0106 0.0060 'International Tables Vol C Tables 4.2.6.8 and 6.1.1.4'
Br Br -0.2901 2.4595 'International Tables Vol C Tables 4.2.6.8 and 6.1.1.4'
Dy Dy -0.1892 4.4098 'International Tables Vol C Tables 4.2.6.8 and 6.1.1.4'

loop_
_geom_angle_atom_site_label_1
_geom_angle_atom_site_label_2
_geom_angle_atom_site_label_3
_geom_angle
O1B Dy1 O4W 77.51(8)
O1B Dy1 O1A 78.22(8)
O4W Dy1 O1A 139.58(8)
O1B Dy1 O1W 96.25(8)
O4W Dy1 O1W 77.95(8)
O1A Dy1 O1W 73.13(7)
O1B Dy1 O1C 154.70(7)
O4W Dy1 O1C 126.31(8)
O1A Dy1 O1C 77.26(8)
O1W Dy1 O1C 82.54(8)
O1B Dy1 O3W 101.87(8)
O4W Dy1 O3W 75.70(8)
O1A Dy1 O3W 141.21(7)
O1W Dy1 O3W 143.71(7)
O1C Dy1 O3W 93.38(8)
O1B Dy1 O2W 89.51(8)
O4W Dy1 O2W 139.54(8)
O1A Dy1 O2W 71.51(7)
O1W Dy1 O2W 142.12(7)
O1C Dy1 O2W 76.90(8)
O3W Dy1 O2W 69.71(7)
O1B Dy1 O2C 150.32(7)
O4W Dy1 O2C 73.04(7)
O1A Dy1 O2C 123.30(7)
O1W Dy1 O2C 74.17(7)
O1C Dy1 O2C 53.53(7)
O3W Dy1 O2C 74.56(7)
O2W Dy1 O2C 115.52(8)
O1B Dy1 C31C 173.29(8)
O4W Dy1 C31C 99.54(8)
O1A Dy1 C31C 100.86(8)
O1W Dy1 C31C 77.18(8)
O1C Dy1 C31C 26.94(8)
O3W Dy1 C31C 83.05(8)
O2W Dy1 C31C 96.52(9)
O2C Dy1 C31C 26.60(7)
N1A C2A C3A 123.2(3)
N1A C2A H2A 118.4
C3A C2A H2A 118.4
N1B C2B C3B 123.0(3)
N1B C2B H2B 118.5
C3B C2B H2B 118.5
N1C C2C C3C 122.8(3)
N1C C2C H2C 118.6
C3C C2C H2C 118.6
C4A C3A C2A 118.6(3)
C4A C3A C31A 117.9(3)
C2A C3A C31A 123.4(3)
C4B C3B C2B 118.4(3)
C4B C3B C31B 121.0(3)
C2B C3B C31B 120.5(3)
C4C C3C C2C 118.6(3)
C4C C3C C31C 120.2(3)
C2C C3C C31C 121.2(3)
O2A C31A O1A 124.5(3)
O2A C31A C3A 120.2(3)
O1A C31A C3A 115.2(3)
O2B C31B O1B 125.4(3)
O2B C31B C3B 118.2(3)
O1B C31B C3B 116.4(3)
O2C C31C O1C 121.8(3)
O2C C31C C3C 120.6(3)
O1C C31C C3C 117.6(3)
O2C C31C Dy1 64.07(16)
O1C C31C Dy1 57.71(16)
C3C C31C Dy1 175.1(2)
C5A C4A C3A 118.1(3)
C5A C4A H4A 120.9
C3A C4A H4A 120.9
C3B C4B C5B 117.9(3)
C3B C4B H4B 121.0
C5B C4B H4B 121.0
C5C C4C C3C 118.5(3)
C5C C4C H4C 120.8
C3C C4C H4C 120.8
C4A C5A C6A 120.2(3)
C4A C5A Br1A 119.3(2)
C6A C5A Br1A 120.5(2)
C6B C5B C4B 120.0(3)
C6B C5B Br1B 118.7(2)
C4B C5B Br1B 121.2(2)
C4C C5C C6C 119.8(3)
C4C C5C Br1C 119.7(2)
C6C C5C Br1C 120.4(2)
N1A C6A C5A 122.2(3)
N1A C6A H6A 118.9
C5A C6A H6A 118.9
N1B C6B C5B 122.4(3)
N1B C6B H6B 118.8
C5B C6B H6B 118.8
N1C C6C C5C 121.8(3)
N1C C6C H6C 119.1
C5C C6C H6C 119.1
C6A N1A C2A 117.7(3)
C6B N1B C2B 118.1(3)
C2C N1C C6C 118.5(3)
C31A O1A Dy1 140.7(2)
C31B O1B Dy1 161.6(2)
C31C O1C Dy1 95.36(18)
C31C O2C Dy1 89.33(18)
Dy1 O1W H11W 129.6
Dy1 O1W H12W 109.7
H11W O1W H12W 104.8
Dy1 O2W H21W 126.9
Dy1 O2W H22W 126.7
H21W O2W H22W 104.7
Dy1 O3W H31W 132.2
Dy1 O3W H32W 108.8
H31W O3W H32W 104.6
Dy1 O4W H41W 130.4
Dy1 O4W H42W 130.7
H41W O4W H42W 97.0

loop_
_geom_bond_atom_site_label_1
_geom_bond_atom_site_label_2
_geom_bond_distance
Dy1 O1B 2.280(2)
Dy1 O4W 2.326(2)
Dy1 O1A 2.3342(19)
Dy1 O1W 2.366(2)
Dy1 O1C 2.373(2)
Dy1 O3W 2.380(2)
Dy1 O2W 2.403(2)
Dy1 O2C 2.514(2)
Dy1 C31C 2.795(3)
Br1A C5A 1.895(3)
Br1B C5B 1.892(3)
Br1C C5C 1.892(3)
C2A N1A 1.345(4)
C2A C3A 1.393(4)
C2A H2A 0.9300
C2B N1B 1.337(4)
C2B C3B 1.396(4)
C2B H2B 0.9300
C2C N1C 1.336(4)
C2C C3C 1.388(4)
C2C H2C 0.9300
C3A C4A 1.388(4)
C3A C31A 1.513(4)
C3B C4B 1.387(4)
C3B C31B 1.514(4)
C3C C4C 1.385(4)
C3C C31C 1.500(4)
C31A O2A 1.253(4)
C31A O1A 1.263(3)
C31B O2B 1.244(3)
C31B O1B 1.269(4)
C31C O2C 1.252(3)
C31C O1C 1.272(3)
C4A C5A 1.380(4)
C4A H4A 0.9300
C4B C5B 1.387(4)
C4B H4B 0.9300
C4C C5C 1.380(4)
C4C H4C 0.9300
C5A C6A 1.387(4)
C5B C6B 1.376(4)
C5C C6C 1.380(4)
C6A N1A 1.341(4)
C6A H6A 0.9300
C6B N1B 1.335(4)
C6B H6B 0.9300
C6C N1C 1.342(4)
C6C H6C 0.9300
O1W H11W 0.8456
O1W H12W 0.8527
O2W H21W 0.8464
O2W H22W 0.8519
O3W H31W 0.8478
O3W H32W 0.8521
O4W H41W 0.8460
O4W H42W 0.8432

loop_
_geom_hbond_atom_site_label_D
_geom_hbond_atom_site_label_H
_geom_hbond_atom_site_label_A
_geom_hbond_distance_DH
_geom_hbond_distance_HA
_geom_hbond_distance_DA
_geom_hbond_angle_DHA
_geom_hbond_site_symmetry_A
O1W H11W O2B 0.85 1.91 2.742(3) 165.6 2_565
O1W H12W O2A 0.85 1.88 2.704(3) 160.7 .
O2W H21W O2A 0.85 1.80 2.649(3) 176.8 1_655
O2W H22W N1A 0.85 2.36 3.185(3) 162.3 2_566
O3W H31W O2B 0.85 2.02 2.815(3) 156.0 2_665
O3W H32W N1B 0.85 1.93 2.771(4) 167.6 1_565
O4W H41W N1C 0.85 1.85 2.685(3) 167.5 2_575
